data_8106143
loop_
_publ_author_name
'Zuo, Jian'

_publ_section_title
;
 Crystal structure of bis(acetato-\kO)-bis(1-(pyridin-2-yl)ethan-1-one
 oxime-\k2 N,N&#x2032;)nickel(II), C18H22N4NiO6
;
_journal_issue 2
_journal_name_full 'Zeitschrift f\"ur Kristallographie - New Crystal Structures'
_journal_page_first 329
_journal_page_last 330
_journal_paper_doi 10.1515/ncrs-2017-0337
_journal_volume 233
_journal_year 2018
_chemical_formula_sum 'C18 H22 N4 Ni O6'
_chemical_formula_weight 449.10
_space_group_crystal_system triclinic
_space_group_IT_number 2
_space_group_name_Hall '-P 1'
_space_group_name_H-M_alt 'P -1'
_atom_sites_solution_hydrogens geom
_audit_creation_method SHELXL-2014/7
_cell_angle_alpha 89.829(3)
_cell_angle_beta 71.931(2)
_cell_angle_gamma 74.243(2)
_cell_formula_units_Z 2
_cell_length_a 9.3398(13)
_cell_length_b 9.9707(11)
_cell_length_c 12.0063(18)
_cell_measurement_reflns_used 2218
_cell_measurement_temperature 298(2)
_cell_measurement_theta_max 27.195
_cell_measurement_theta_min 2.393
_cell_volume 1019.0(2)
_computing_structure_refinement 'SHELXL-2014/7 (Sheldrick, 2014)'
_diffrn_ambient_temperature 298(2)
_diffrn_measured_fraction_theta_full 0.984
_diffrn_measured_fraction_theta_max 0.984
_diffrn_measurement_device_type 'CCD area detector'
_diffrn_measurement_method 'phi and omega scans'
_diffrn_radiation_type MoK\a
_diffrn_radiation_wavelength 0.71073
_diffrn_reflns_av_R_equivalents 0.0187
_diffrn_reflns_av_unetI/netI 0.0458
_diffrn_reflns_Laue_measured_fraction_full 0.984
_diffrn_reflns_Laue_measured_fraction_max 0.984
_diffrn_reflns_limit_h_max 10
_diffrn_reflns_limit_h_min -11
_diffrn_reflns_limit_k_max 11
_diffrn_reflns_limit_k_min -10
_diffrn_reflns_limit_l_max 13
_diffrn_reflns_limit_l_min -14
_diffrn_reflns_number 5320
_diffrn_reflns_point_group_measured_fraction_full 0.984
_diffrn_reflns_point_group_measured_fraction_max 0.984
_diffrn_reflns_theta_full 25.009
_diffrn_reflns_theta_max 25.009
_diffrn_reflns_theta_min 1.791
_exptl_absorpt_coefficient_mu 0.994
_exptl_absorpt_correction_T_max 0.812
_exptl_absorpt_correction_T_min 0.742
_exptl_absorpt_correction_type multi-scan
_exptl_absorpt_process_details sadabs
_exptl_crystal_colour green
_exptl_crystal_density_diffrn 1.464
_exptl_crystal_description block
_exptl_crystal_F_000 468
_exptl_crystal_size_max 0.400
_exptl_crystal_size_mid 0.250
_exptl_crystal_size_min 0.210
_refine_diff_density_max 0.513
_refine_diff_density_min -0.263
_refine_diff_density_rms 0.068
_refine_ls_extinction_coef .
_refine_ls_extinction_method none
_refine_ls_goodness_of_fit_ref 1.062
_refine_ls_hydrogen_treatment constr
_refine_ls_matrix_type full
_refine_ls_number_parameters 262
_refine_ls_number_reflns 3535
_refine_ls_number_restraints 0
_refine_ls_restrained_S_all 1.062
_refine_ls_R_factor_all 0.0653
_refine_ls_R_factor_gt 0.0472
_refine_ls_shift/su_max 0.001
_refine_ls_shift/su_mean 0.000
_refine_ls_structure_factor_coef Fsqd
_refine_ls_weighting_details 'w=1/[\s^2^(Fo^2^)+(0.0696P)^2^+0.2946P] where P=(Fo^2^+2Fc^2^)/3'
_refine_ls_weighting_scheme calc
_refine_ls_wR_factor_gt 0.1183
_refine_ls_wR_factor_ref 0.1305
_reflns_Friedel_coverage 0.000
_reflns_Friedel_fraction_full .
_reflns_Friedel_fraction_max .
_reflns_number_gt 2726
_reflns_number_total 3535
_reflns_threshold_expression 'I > 2\s(I)'
_cod_data_source_file suppl_ncrs-2017-0337_suppl.cif
_cod_data_source_block 070612c
_cod_database_code 8106143
_shelx_shelxl_version_number 2014/7
_shelx_space_group_comment
;
The symmetry employed for this shelxl refinement is uniquely defined
by the following loop, which should always be used as a source of
symmetry information in preference to the above space-group names.
They are only intended as comments.
;
_shelx_estimated_absorpt_t_min 0.692
_shelx_estimated_absorpt_t_max 0.818

loop_
_space_group_symop_operation_xyz
'x, y, z'
'-x, -y, -z'

loop_
_atom_site_label
_atom_site_type_symbol
_atom_site_fract_x
_atom_site_fract_y
_atom_site_fract_z
_atom_site_U_iso_or_equiv
_atom_site_adp_type
_atom_site_occupancy
_atom_site_site_symmetry_order
_atom_site_calc_flag
_atom_site_refinement_flags_posn
_atom_site_refinement_flags_adp
_atom_site_refinement_flags_occupancy
_atom_site_disorder_assembly
_atom_site_disorder_group
Ni1 Ni 0.59354(5) 0.73147(5) 0.73138(4) 0.03536(19) Uani 1 1 d . . . . .
N1 N 0.4185(4) 0.9162(3) 0.8124(3) 0.0417(8) Uani 1 1 d . . . . .
N2 N 0.5667(4) 0.7166(3) 0.9081(3) 0.0405(7) Uani 1 1 d . . . . .
N3 N 0.4157(4) 0.6373(3) 0.7391(3) 0.0395(7) Uani 1 1 d . . . . .
N4 N 0.5596(4) 0.7624(3) 0.5691(3) 0.0393(7) Uani 1 1 d . . . . .
O1 O 0.6463(3) 0.6084(3) 0.9558(2) 0.0537(7) Uani 1 1 d . . . . .
H1 H 0.7146 0.5533 0.9029 0.081 Uiso 1 1 calc R U . . .
O2 O 0.6368(3) 0.8313(3) 0.4823(2) 0.0529(7) Uani 1 1 d . . . . .
H2 H 0.6903 0.8686 0.5073 0.079 Uiso 1 1 calc R U . . .
O3 O 0.7737(3) 0.8156(3) 0.7225(2) 0.0545(7) Uani 1 1 d . . . . .
O4 O 0.7903(4) 0.9425(3) 0.5696(3) 0.0666(9) Uani 1 1 d . . . . .
O5 O 0.7553(3) 0.5448(3) 0.6544(2) 0.0532(7) Uani 1 1 d . . . . .
O6 O 0.8373(4) 0.4357(3) 0.7933(3) 0.0694(9) Uani 1 1 d . . . . .
C1 C 0.4202(6) 0.8047(5) 1.1140(4) 0.0647(13) Uani 1 1 d . . . . .
H1A H 0.3371 0.8865 1.1532 0.097 Uiso 1 1 calc R U . . .
H1B H 0.3867 0.7227 1.1357 0.097 Uiso 1 1 calc R U . . .
H1C H 0.5111 0.8009 1.1366 0.097 Uiso 1 1 calc R U . . .
C2 C 0.4604(5) 0.8110(4) 0.9835(3) 0.0433(9) Uani 1 1 d . . . . .
C3 C 0.3734(5) 0.9268(4) 0.9314(3) 0.0440(9) Uani 1 1 d . . . . .
C4 C 0.2555(6) 1.0398(5) 0.9975(4) 0.0678(14) Uani 1 1 d . . . . .
H4 H 0.2286 1.0474 1.0791 0.081 Uiso 1 1 calc R U . . .
C5 C 0.1776(7) 1.1418(5) 0.9414(5) 0.0827(17) Uani 1 1 d . . . . .
H5 H 0.0966 1.2179 0.9847 0.099 Uiso 1 1 calc R U . . .
C6 C 0.2221(6) 1.1287(5) 0.8201(5) 0.0731(15) Uani 1 1 d . . . . .
H6 H 0.1702 1.1952 0.7807 0.088 Uiso 1 1 calc R U . . .
C7 C 0.3424(5) 1.0175(4) 0.7590(4) 0.0530(11) Uani 1 1 d . . . . .
H7 H 0.3736 1.0110 0.6772 0.064 Uiso 1 1 calc R U . . .
C8 C 0.4286(6) 0.7247(5) 0.4293(4) 0.0618(12) Uani 1 1 d . . . . .
H8A H 0.3500 0.6794 0.4294 0.093 Uiso 1 1 calc R U . . .
H8B H 0.3920 0.8219 0.4180 0.093 Uiso 1 1 calc R U . . .
H8C H 0.5237 0.6813 0.3666 0.093 Uiso 1 1 calc R U . . .
C9 C 0.4598(5) 0.7116(4) 0.5443(3) 0.0422(9) Uani 1 1 d . . . . .
C10 C 0.3759(5) 0.6408(4) 0.6400(4) 0.0445(10) Uani 1 1 d . . . . .
C11 C 0.2586(6) 0.5852(5) 0.6333(5) 0.0694(14) Uani 1 1 d . . . . .
H11 H 0.2323 0.5868 0.5646 0.083 Uiso 1 1 calc R U . . .
C12 C 0.1803(6) 0.5271(6) 0.7298(6) 0.0816(17) Uani 1 1 d . . . . .
H12 H 0.0994 0.4908 0.7271 0.098 Uiso 1 1 calc R U . . .
C13 C 0.2231(6) 0.5234(5) 0.8291(5) 0.0707(14) Uani 1 1 d . . . . .
H13 H 0.1722 0.4846 0.8949 0.085 Uiso 1 1 calc R U . . .
C14 C 0.3420(5) 0.5779(4) 0.8295(4) 0.0508(10) Uani 1 1 d . . . . .
H14 H 0.3728 0.5731 0.8963 0.061 Uiso 1 1 calc R U . . .
C15 C 0.8333(5) 0.8940(4) 0.6534(4) 0.0453(10) Uani 1 1 d . . . . .
C16 C 0.9681(5) 0.9370(5) 0.6739(4) 0.0621(12) Uani 1 1 d . . . . .
H16A H 0.9911 0.8937 0.7403 0.093 Uiso 1 1 calc R U . . .
H16B H 1.0594 0.9076 0.6053 0.093 Uiso 1 1 calc R U . . .
H16C H 0.9388 1.0369 0.6890 0.093 Uiso 1 1 calc R U . . .
C17 C 0.8409(4) 0.4466(4) 0.6893(4) 0.0446(9) Uani 1 1 d . . . . .
C18 C 0.9607(5) 0.3351(5) 0.5987(4) 0.0610(12) Uani 1 1 d . . . . .
H18A H 0.9518 0.3551 0.5224 0.091 Uiso 1 1 calc R U . . .
H18B H 1.0641 0.3328 0.5988 0.091 Uiso 1 1 calc R U . . .
H18C H 0.9429 0.2459 0.6168 0.091 Uiso 1 1 calc R U . . .

loop_
_atom_site_aniso_label
_atom_site_aniso_U_11
_atom_site_aniso_U_22
_atom_site_aniso_U_33
_atom_site_aniso_U_23
_atom_site_aniso_U_13
_atom_site_aniso_U_12
Ni1 0.0450(3) 0.0387(3) 0.0259(3) 0.00731(19) -0.0136(2) -0.0153(2)
N1 0.057(2) 0.0356(18) 0.0336(18) 0.0052(14) -0.0149(15) -0.0143(15)
N2 0.0521(19) 0.0442(19) 0.0317(17) 0.0097(14) -0.0174(15) -0.0195(16)
N3 0.0493(18) 0.0337(17) 0.0422(19) 0.0054(14) -0.0228(15) -0.0134(14)
N4 0.0495(18) 0.0386(18) 0.0263(16) 0.0053(13) -0.0128(14) -0.0062(15)
O1 0.0687(18) 0.0562(18) 0.0364(16) 0.0161(13) -0.0219(14) -0.0122(15)
O2 0.0628(18) 0.0648(19) 0.0329(15) 0.0177(13) -0.0166(13) -0.0197(15)
O3 0.0646(18) 0.071(2) 0.0419(17) 0.0196(15) -0.0190(14) -0.0402(16)
O4 0.077(2) 0.069(2) 0.064(2) 0.0271(17) -0.0261(18) -0.0337(18)
O5 0.0589(17) 0.0475(17) 0.0472(17) 0.0012(13) -0.0215(14) -0.0004(14)
O6 0.074(2) 0.070(2) 0.053(2) 0.0127(16) -0.0232(17) 0.0007(17)
C1 0.088(3) 0.070(3) 0.032(2) 0.008(2) -0.016(2) -0.019(3)
C2 0.059(2) 0.049(2) 0.028(2) 0.0075(18) -0.0133(18) -0.026(2)
C3 0.059(2) 0.043(2) 0.032(2) 0.0018(17) -0.0120(18) -0.021(2)
C4 0.086(3) 0.064(3) 0.039(3) 0.000(2) -0.008(2) -0.011(3)
C5 0.097(4) 0.056(3) 0.070(4) -0.001(3) -0.016(3) 0.007(3)
C6 0.096(4) 0.051(3) 0.063(3) 0.007(2) -0.032(3) 0.001(3)
C7 0.075(3) 0.043(2) 0.042(2) 0.0093(19) -0.022(2) -0.016(2)
C8 0.079(3) 0.066(3) 0.046(3) 0.006(2) -0.038(2) -0.010(2)
C9 0.053(2) 0.035(2) 0.037(2) -0.0013(16) -0.0245(19) 0.0010(18)
C10 0.050(2) 0.037(2) 0.050(2) 0.0022(18) -0.028(2) -0.0043(18)
C11 0.085(3) 0.072(3) 0.082(4) 0.022(3) -0.059(3) -0.034(3)
C12 0.078(4) 0.085(4) 0.115(5) 0.030(3) -0.056(4) -0.048(3)
C13 0.073(3) 0.078(4) 0.081(4) 0.033(3) -0.034(3) -0.042(3)
C14 0.062(3) 0.051(3) 0.048(3) 0.014(2) -0.021(2) -0.027(2)
C15 0.046(2) 0.042(2) 0.040(2) -0.0012(18) -0.0034(19) -0.0116(19)
C16 0.061(3) 0.065(3) 0.061(3) 0.005(2) -0.009(2) -0.032(2)
C17 0.042(2) 0.046(2) 0.053(3) 0.006(2) -0.023(2) -0.0156(19)
C18 0.055(3) 0.057(3) 0.066(3) -0.005(2) -0.028(2) 0.000(2)

loop_
_atom_type_symbol
_atom_type_description
_atom_type_scat_dispersion_real
_atom_type_scat_dispersion_imag
_atom_type_scat_source
C C 0.0033 0.0016 'International Tables Vol C Tables 4.2.6.8 and 6.1.1.4'
H H 0.0000 0.0000 'International Tables Vol C Tables 4.2.6.8 and 6.1.1.4'
N N 0.0061 0.0033 'International Tables Vol C Tables 4.2.6.8 and 6.1.1.4'
O O 0.0106 0.0060 'International Tables Vol C Tables 4.2.6.8 and 6.1.1.4'
Ni Ni 0.3393 1.1124 'International Tables Vol C Tables 4.2.6.8 and 6.1.1.4'

loop_
_geom_angle_atom_site_label_1
_geom_angle_atom_site_label_2
_geom_angle_atom_site_label_3
_geom_angle
_geom_angle_site_symmetry_1
_geom_angle_site_symmetry_3
O3 Ni1 O5 89.47(12) . .
O3 Ni1 N2 86.98(11) . .
O5 Ni1 N2 102.84(12) . .
O3 Ni1 N4 103.72(12) . .
O5 Ni1 N4 86.99(11) . .
N2 Ni1 N4 165.66(12) . .
O3 Ni1 N3 177.68(12) . .
O5 Ni1 N3 88.29(12) . .
N2 Ni1 N3 92.95(12) . .
N4 Ni1 N3 76.74(12) . .
O3 Ni1 N1 93.70(12) . .
O5 Ni1 N1 176.76(12) . .
N2 Ni1 N1 76.67(12) . .
N4 Ni1 N1 92.92(12) . .
N3 Ni1 N1 88.54(12) . .
C7 N1 C3 118.5(3) . .
C7 N1 Ni1 127.0(3) . .
C3 N1 Ni1 114.4(3) . .
C2 N2 O1 114.5(3) . .
C2 N2 Ni1 119.1(3) . .
O1 N2 Ni1 126.2(2) . .
C14 N3 C10 119.2(3) . .
C14 N3 Ni1 126.7(3) . .
C10 N3 Ni1 114.2(3) . .
C9 N4 O2 115.1(3) . .
C9 N4 Ni1 118.8(3) . .
O2 N4 Ni1 126.1(2) . .
N2 O1 H1 109.5 . .
N4 O2 H2 109.5 . .
C15 O3 Ni1 132.0(3) . .
C17 O5 Ni1 134.8(3) . .
C2 C1 H1A 109.5 . .
C2 C1 H1B 109.5 . .
H1A C1 H1B 109.5 . .
C2 C1 H1C 109.5 . .
H1A C1 H1C 109.5 . .
H1B C1 H1C 109.5 . .
N2 C2 C3 114.3(3) . .
N2 C2 C1 123.9(4) . .
C3 C2 C1 121.8(4) . .
N1 C3 C4 121.3(4) . .
N1 C3 C2 115.3(3) . .
C4 C3 C2 123.3(4) . .
C3 C4 C5 119.4(4) . .
C3 C4 H4 120.3 . .
C5 C4 H4 120.3 . .
C4 C5 C6 118.9(5) . .
C4 C5 H5 120.5 . .
C6 C5 H5 120.5 . .
C7 C6 C5 119.3(5) . .
C7 C6 H6 120.3 . .
C5 C6 H6 120.3 . .
N1 C7 C6 122.5(4) . .
N1 C7 H7 118.8 . .
C6 C7 H7 118.8 . .
C9 C8 H8A 109.5 . .
C9 C8 H8B 109.5 . .
H8A C8 H8B 109.5 . .
C9 C8 H8C 109.5 . .
H8A C8 H8C 109.5 . .
H8B C8 H8C 109.5 . .
N4 C9 C10 114.1(3) . .
N4 C9 C8 123.3(4) . .
C10 C9 C8 122.6(4) . .
N3 C10 C11 120.5(4) . .
N3 C10 C9 116.2(3) . .
C11 C10 C9 123.3(4) . .
C10 C11 C12 119.4(4) . .
C10 C11 H11 120.3 . .
C12 C11 H11 120.3 . .
C13 C12 C11 119.3(4) . .
C13 C12 H12 120.4 . .
C11 C12 H12 120.4 . .
C14 C13 C12 118.5(5) . .
C14 C13 H13 120.7 . .
C12 C13 H13 120.7 . .
N3 C14 C13 123.1(4) . .
N3 C14 H14 118.5 . .
C13 C14 H14 118.5 . .
O4 C15 O3 125.6(4) . .
O4 C15 C16 116.7(4) . .
O3 C15 C16 117.7(4) . .
C15 C16 H16A 109.5 . .
C15 C16 H16B 109.5 . .
H16A C16 H16B 109.5 . .
C15 C16 H16C 109.5 . .
H16A C16 H16C 109.5 . .
H16B C16 H16C 109.5 . .
O6 C17 O5 125.0(4) . .
O6 C17 C18 117.4(4) . .
O5 C17 C18 117.6(4) . .
C17 C18 H18A 109.5 . .
C17 C18 H18B 109.5 . .
H18A C18 H18B 109.5 . .
C17 C18 H18C 109.5 . .
H18A C18 H18C 109.5 . .
H18B C18 H18C 109.5 . .

loop_
_geom_bond_atom_site_label_1
_geom_bond_atom_site_label_2
_geom_bond_distance
_geom_bond_site_symmetry_2
Ni1 O3 2.049(3) .
Ni1 O5 2.054(3) .
Ni1 N2 2.068(3) .
Ni1 N4 2.078(3) .
Ni1 N3 2.098(3) .
Ni1 N1 2.097(3) .
N1 C7 1.351(5) .
N1 C3 1.354(5) .
N2 C2 1.277(5) .
N2 O1 1.367(4) .
N3 C14 1.326(5) .
N3 C10 1.349(5) .
N4 C9 1.282(5) .
N4 O2 1.370(4) .
O1 H1 0.8200 .
O2 H2 0.8200 .
O3 C15 1.247(5) .
O4 C15 1.245(5) .
O5 C17 1.247(4) .
O6 C17 1.244(5) .
C1 C2 1.500(5) .
C1 H1A 0.9600 .
C1 H1B 0.9600 .
C1 H1C 0.9600 .
C2 C3 1.478(5) .
C3 C4 1.379(6) .
C4 C5 1.384(7) .
C4 H4 0.9300 .
C5 C6 1.381(7) .
C5 H5 0.9300 .
C6 C7 1.359(6) .
C6 H6 0.9300 .
C7 H7 0.9300 .
C8 C9 1.495(5) .
C8 H8A 0.9600 .
C8 H8B 0.9600 .
C8 H8C 0.9600 .
C9 C10 1.473(6) .
C10 C11 1.378(6) .
C11 C12 1.383(7) .
C11 H11 0.9300 .
C12 C13 1.368(7) .
C12 H12 0.9300 .
C13 C14 1.364(6) .
C13 H13 0.9300 .
C14 H14 0.9300 .
C15 C16 1.522(6) .
C16 H16A 0.9600 .
C16 H16B 0.9600 .
C16 H16C 0.9600 .
C17 C18 1.499(6) .
C18 H18A 0.9600 .
C18 H18B 0.9600 .
C18 H18C 0.9600 .

loop_
_geom_torsion_atom_site_label_1
_geom_torsion_atom_site_label_2
_geom_torsion_atom_site_label_3
_geom_torsion_atom_site_label_4
_geom_torsion
_geom_torsion_site_symmetry_1
_geom_torsion_site_symmetry_2
_geom_torsion_site_symmetry_3
_geom_torsion_site_symmetry_4
O1 N2 C2 C3 -179.3(3) . . . .
Ni1 N2 C2 C3 -3.4(4) . . . .
O1 N2 C2 C1 -1.7(5) . . . .
Ni1 N2 C2 C1 174.2(3) . . . .
C7 N1 C3 C4 -1.7(6) . . . .
Ni1 N1 C3 C4 -177.7(3) . . . .
C7 N1 C3 C2 179.1(3) . . . .
Ni1 N1 C3 C2 3.1(4) . . . .
N2 C2 C3 N1 0.1(5) . . . .
C1 C2 C3 N1 -177.6(4) . . . .
N2 C2 C3 C4 -179.1(4) . . . .
C1 C2 C3 C4 3.2(6) . . . .
N1 C3 C4 C5 2.5(7) . . . .
C2 C3 C4 C5 -178.3(4) . . . .
C3 C4 C5 C6 -1.1(8) . . . .
C4 C5 C6 C7 -1.0(8) . . . .
C3 N1 C7 C6 -0.5(6) . . . .
Ni1 N1 C7 C6 174.9(3) . . . .
C5 C6 C7 N1 1.9(8) . . . .
O2 N4 C9 C10 -178.7(3) . . . .
Ni1 N4 C9 C10 2.4(4) . . . .
O2 N4 C9 C8 0.3(5) . . . .
Ni1 N4 C9 C8 -178.6(3) . . . .
C14 N3 C10 C11 0.9(6) . . . .
Ni1 N3 C10 C11 -178.8(3) . . . .
C14 N3 C10 C9 178.5(3) . . . .
Ni1 N3 C10 C9 -1.2(4) . . . .
N4 C9 C10 N3 -0.8(5) . . . .
C8 C9 C10 N3 -179.7(3) . . . .
N4 C9 C10 C11 176.7(4) . . . .
C8 C9 C10 C11 -2.2(6) . . . .
N3 C10 C11 C12 0.8(7) . . . .
C9 C10 C11 C12 -176.6(4) . . . .
C10 C11 C12 C13 -1.3(8) . . . .
C11 C12 C13 C14 0.1(8) . . . .
C10 N3 C14 C13 -2.2(6) . . . .
Ni1 N3 C14 C13 177.4(3) . . . .
C12 C13 C14 N3 1.7(7) . . . .
Ni1 O3 C15 O4 1.0(6) . . . .
Ni1 O3 C15 C16 179.8(3) . . . .
Ni1 O5 C17 O6 6.2(6) . . . .
Ni1 O5 C17 C18 -172.0(3) . . . .
